data_7006052
loop_
_publ_author_name
'Marchetti, Fabio'
'Pampaloni, Guido'
'Zacchini, Stefano'

_publ_section_title
;
 Reactivity of niobium(v) and tantalum(v) halides with carbonyl
 compounds: synthesis of simple coordination adducts, C-H bond
 activation, C=O protonation, and halide transfer.
;
_journal_issue 38
_journal_name_full 'Dalton transactions (Cambridge, England : 2003)'
_journal_page_first 4343
_journal_page_last 4351
_journal_paper_doi 10.1039/b708531a
_journal_year 2007
_chemical_formula_sum 'C6 H11 Cl4 O2 Ta'
_chemical_formula_weight 437.90
_chemical_name_systematic
;
?
;
_space_group_IT_number 14
_symmetry_cell_setting monoclinic
_symmetry_space_group_name_Hall '-P 2ybc'
_symmetry_space_group_name_H-M 'P 1 21/c 1'
_atom_sites_solution_hydrogens geom
_atom_sites_solution_primary direct
_atom_sites_solution_secondary difmap
_audit_creation_method SHELXL-97
_cell_angle_alpha 90.00
_cell_angle_beta 102.753(2)
_cell_angle_gamma 90.00
_cell_formula_units_Z 4
_cell_length_a 6.7058(12)
_cell_length_b 15.462(3)
_cell_length_c 12.189(2)
_cell_measurement_reflns_used 5147
_cell_measurement_temperature 100(2)
_cell_measurement_theta_max 28.456
_cell_measurement_theta_min 2.6345
_cell_volume 1232.6(4)
_computing_structure_refinement 'SHELXL-97 (Sheldrick, 1997)'
_computing_structure_solution 'SHELXS-97 (Sheldrick, 1990)'
_diffrn_ambient_temperature 100(2)
_diffrn_measured_fraction_theta_full 0.999
_diffrn_measured_fraction_theta_max 0.999
_diffrn_measurement_device_type 'CCD area detector'
_diffrn_measurement_method 'phi and omega scans'
_diffrn_radiation_monochromator graphite
_diffrn_radiation_source 'fine-focus sealed tube'
_diffrn_radiation_type MoK\a
_diffrn_radiation_wavelength 0.71073
_diffrn_reflns_av_R_equivalents 0.0375
_diffrn_reflns_av_sigmaI/netI 0.0280
_diffrn_reflns_limit_h_max 8
_diffrn_reflns_limit_h_min -8
_diffrn_reflns_limit_k_max 19
_diffrn_reflns_limit_k_min -19
_diffrn_reflns_limit_l_max 15
_diffrn_reflns_limit_l_min -15
_diffrn_reflns_number 13011
_diffrn_reflns_theta_full 27.00
_diffrn_reflns_theta_max 27.00
_diffrn_reflns_theta_min 2.16
_exptl_absorpt_coefficient_mu 9.752
_exptl_absorpt_correction_T_max 0.3045
_exptl_absorpt_correction_T_min 0.2031
_exptl_absorpt_correction_type empirical
_exptl_crystal_colour colourless
_exptl_crystal_density_diffrn 2.360
_exptl_crystal_density_method 'not measured'
_exptl_crystal_description rod
_exptl_crystal_F_000 816
_exptl_crystal_size_max 0.24
_exptl_crystal_size_mid 0.18
_exptl_crystal_size_min 0.16
_refine_diff_density_max 1.764
_refine_diff_density_min -1.203
_refine_diff_density_rms 0.154
_refine_ls_extinction_method none
_refine_ls_goodness_of_fit_ref 1.116
_refine_ls_hydrogen_treatment constr
_refine_ls_matrix_type full
_refine_ls_number_parameters 121
_refine_ls_number_reflns 2700
_refine_ls_number_restraints 0
_refine_ls_restrained_S_all 1.116
_refine_ls_R_factor_all 0.0231
_refine_ls_R_factor_gt 0.0221
_refine_ls_shift/su_max 0.001
_refine_ls_shift/su_mean 0.000
_refine_ls_structure_factor_coef Fsqd
_refine_ls_weighting_details 'calc w=1/[\s^2^(Fo^2^)+(0.0285P)^2^+1.9818P] where P=(Fo^2^+2Fc^2^)/3'
_refine_ls_weighting_scheme calc
_refine_ls_wR_factor_gt 0.0577
_refine_ls_wR_factor_ref 0.0583
_reflns_number_gt 2597
_reflns_number_total 2700
_reflns_threshold_expression >2sigma(I)
_cod_data_source_file b708531a.txt
_cod_data_source_block tacl
_cod_original_cell_volume 1232.7(4)
_cod_original_sg_symbol_H-M P2(1)/c
_cod_database_code 7006052

loop_
_symmetry_equiv_pos_as_xyz
'x, y, z'
'-x, y+1/2, -z+1/2'
'-x, -y, -z'
'x, -y-1/2, z-1/2'

loop_
_atom_site_label
_atom_site_type_symbol
_atom_site_fract_x
_atom_site_fract_y
_atom_site_fract_z
_atom_site_U_iso_or_equiv
_atom_site_adp_type
_atom_site_occupancy
_atom_site_symmetry_multiplicity
_atom_site_calc_flag
_atom_site_refinement_flags
_atom_site_disorder_assembly
_atom_site_disorder_group
Ta1 Ta 0.68689(2) -0.083958(8) 0.229565(11) 0.01421(7) Uani 1 1 d . . .
Cl1 Cl 0.37288(13) -0.01289(6) 0.16488(8) 0.02307(19) Uani 1 1 d . . .
Cl2 Cl 0.56670(15) -0.17801(6) 0.34513(8) 0.02498(19) Uani 1 1 d . . .
Cl3 Cl 0.60314(14) -0.16511(6) 0.06047(8) 0.02420(19) Uani 1 1 d . . .
Cl4 Cl 1.01266(14) -0.14687(6) 0.26330(9) 0.0259(2) Uani 1 1 d . . .
O1 O 0.8164(4) 0.00444(15) 0.1231(2) 0.0164(5) Uani 1 1 d . . .
O2 O 0.7715(4) 0.00367(16) 0.3307(2) 0.0184(5) Uani 1 1 d . . .
C1 C 0.8450(6) 0.0838(2) 0.1337(3) 0.0187(7) Uani 1 1 d . . .
C2 C 0.7680(6) 0.1334(2) 0.2213(3) 0.0211(7) Uani 1 1 d . . .
H2A H 0.6170 0.1363 0.1991 0.025 Uiso 1 1 calc R . .
H2B H 0.8208 0.1933 0.2236 0.025 Uiso 1 1 calc R . .
C3 C 0.8294(6) 0.0944(2) 0.3393(4) 0.0215(8) Uani 1 1 d . . .
C4 C 0.9570(6) 0.1293(2) 0.0585(3) 0.0237(8) Uani 1 1 d . . .
H4A H 0.9981 0.0875 0.0072 0.035 Uiso 1 1 calc R . .
H4B H 1.0788 0.1573 0.1038 0.035 Uiso 1 1 calc R . .
H4C H 0.8679 0.1732 0.0148 0.035 Uiso 1 1 calc R . .
C5 C 1.0590(7) 0.0984(3) 0.3856(4) 0.0299(9) Uani 1 1 d . . .
H5A H 1.0924 0.0721 0.4605 0.045 Uiso 1 1 calc R . .
H5B H 1.1036 0.1589 0.3907 0.045 Uiso 1 1 calc R . .
H5C H 1.1290 0.0669 0.3353 0.045 Uiso 1 1 calc R . .
C6 C 0.7105(8) 0.1363(3) 0.4175(4) 0.0363(10) Uani 1 1 d . . .
H6A H 0.5642 0.1248 0.3900 0.054 Uiso 1 1 calc R . .
H6B H 0.7345 0.1988 0.4198 0.054 Uiso 1 1 calc R . .
H6C H 0.7558 0.1122 0.4933 0.054 Uiso 1 1 calc R . .

loop_
_atom_site_aniso_label
_atom_site_aniso_U_11
_atom_site_aniso_U_22
_atom_site_aniso_U_33
_atom_site_aniso_U_23
_atom_site_aniso_U_13
_atom_site_aniso_U_12
Ta1 0.01445(9) 0.01220(10) 0.01458(10) 0.00013(4) 0.00022(6) -0.00114(4)
Cl1 0.0158(4) 0.0239(4) 0.0270(5) 0.0026(3) -0.0005(3) 0.0017(3)
Cl2 0.0274(4) 0.0242(4) 0.0218(4) 0.0068(3) 0.0021(4) -0.0070(4)
Cl3 0.0279(5) 0.0230(4) 0.0212(4) -0.0080(3) 0.0044(4) -0.0073(3)
Cl4 0.0186(4) 0.0185(4) 0.0386(5) 0.0041(4) 0.0024(4) 0.0045(3)
O1 0.0167(12) 0.0156(12) 0.0155(12) 0.0015(9) 0.0003(10) -0.0015(9)
O2 0.0217(12) 0.0163(12) 0.0153(12) -0.0018(9) 0.0001(10) -0.0024(9)
C1 0.0153(17) 0.0172(18) 0.0203(19) 0.0051(12) -0.0034(15) 0.0005(12)
C2 0.0225(18) 0.0117(16) 0.028(2) 0.0013(14) 0.0023(16) 0.0022(13)
C3 0.024(2) 0.0165(18) 0.023(2) -0.0070(13) 0.0028(16) -0.0028(13)
C4 0.0211(18) 0.0213(18) 0.027(2) 0.0052(15) 0.0024(16) -0.0028(14)
C5 0.025(2) 0.032(2) 0.029(2) -0.0023(17) -0.0035(18) -0.0093(16)
C6 0.046(3) 0.030(2) 0.035(2) -0.0129(18) 0.013(2) 0.0014(19)

loop_
_atom_type_symbol
_atom_type_description
_atom_type_scat_dispersion_real
_atom_type_scat_dispersion_imag
_atom_type_scat_source
C C 0.0033 0.0016 'International Tables Vol C Tables 4.2.6.8 and 6.1.1.4'
H H 0.0000 0.0000 'International Tables Vol C Tables 4.2.6.8 and 6.1.1.4'
O O 0.0106 0.0060 'International Tables Vol C Tables 4.2.6.8 and 6.1.1.4'
Cl Cl 0.1484 0.1585 'International Tables Vol C Tables 4.2.6.8 and 6.1.1.4'
Ta Ta -0.7052 6.5227 'International Tables Vol C Tables 4.2.6.8 and 6.1.1.4'

loop_
_geom_angle_atom_site_label_1
_geom_angle_atom_site_label_2
_geom_angle_atom_site_label_3
_geom_angle
_geom_angle_site_symmetry_1
_geom_angle_site_symmetry_3
_geom_angle_publ_flag
O2 Ta1 O1 80.38(10) . . ?
O2 Ta1 Cl2 98.88(8) . . ?
O1 Ta1 Cl2 177.32(7) . . ?
O2 Ta1 Cl4 92.90(9) . . ?
O1 Ta1 Cl4 83.50(7) . . ?
Cl2 Ta1 Cl4 93.98(4) . . ?
O2 Ta1 Cl1 90.08(8) . . ?
O1 Ta1 Cl1 87.28(7) . . ?
Cl2 Ta1 Cl1 95.29(4) . . ?
Cl4 Ta1 Cl1 169.70(3) . . ?
O2 Ta1 Cl3 162.33(8) . . ?
O1 Ta1 Cl3 82.20(7) . . ?
Cl2 Ta1 Cl3 98.66(4) . . ?
Cl4 Ta1 Cl3 88.03(4) . . ?
Cl1 Ta1 Cl3 86.17(3) . . ?
C1 O1 Ta1 128.7(2) . . ?
C3 O2 Ta1 143.1(2) . . ?
O1 C1 C4 119.4(3) . . ?
O1 C1 C2 120.7(3) . . ?
C4 C1 C2 120.0(3) . . ?
C1 C2 C3 113.9(3) . . ?
C1 C2 H2A 108.8 . . ?
C3 C2 H2A 108.8 . . ?
C1 C2 H2B 108.8 . . ?
C3 C2 H2B 108.8 . . ?
H2A C2 H2B 107.7 . . ?
O2 C3 C6 106.8(3) . . ?
O2 C3 C5 107.4(3) . . ?
C6 C3 C5 112.3(4) . . ?
O2 C3 C2 107.4(3) . . ?
C6 C3 C2 110.7(3) . . ?
C5 C3 C2 111.9(3) . . ?
C1 C4 H4A 109.5 . . ?
C1 C4 H4B 109.5 . . ?
H4A C4 H4B 109.5 . . ?
C1 C4 H4C 109.5 . . ?
H4A C4 H4C 109.5 . . ?
H4B C4 H4C 109.5 . . ?
C3 C5 H5A 109.5 . . ?
C3 C5 H5B 109.5 . . ?
H5A C5 H5B 109.5 . . ?
C3 C5 H5C 109.5 . . ?
H5A C5 H5C 109.5 . . ?
H5B C5 H5C 109.5 . . ?
C3 C6 H6A 109.5 . . ?
C3 C6 H6B 109.5 . . ?
H6A C6 H6B 109.5 . . ?
C3 C6 H6C 109.5 . . ?
H6A C6 H6C 109.5 . . ?
H6B C6 H6C 109.5 . . ?

loop_
_geom_bond_atom_site_label_1
_geom_bond_atom_site_label_2
_geom_bond_distance
_geom_bond_site_symmetry_2
_geom_bond_publ_flag
Ta1 O2 1.835(2) . ?
Ta1 O1 2.192(2) . ?
Ta1 Cl2 2.2913(9) . ?
Ta1 Cl4 2.3433(9) . ?
Ta1 Cl1 2.3516(9) . ?
Ta1 Cl3 2.3722(9) . ?
O1 C1 1.244(4) . ?
O2 C3 1.453(4) . ?
C1 C4 1.484(5) . ?
C1 C2 1.495(5) . ?
C2 C3 1.531(6) . ?
C2 H2A 0.9900 . ?
C2 H2B 0.9900 . ?
C3 C6 1.516(6) . ?
C3 C5 1.519(6) . ?
C4 H4A 0.9800 . ?
C4 H4B 0.9800 . ?
C4 H4C 0.9800 . ?
C5 H5A 0.9800 . ?
C5 H5B 0.9800 . ?
C5 H5C 0.9800 . ?
C6 H6A 0.9800 . ?
C6 H6B 0.9800 . ?
C6 H6C 0.9800 . ?

loop_
_geom_torsion_atom_site_label_1
_geom_torsion_atom_site_label_2
_geom_torsion_atom_site_label_3
_geom_torsion_atom_site_label_4
_geom_torsion
_geom_torsion_site_symmetry_1
_geom_torsion_site_symmetry_2
_geom_torsion_site_symmetry_3
_geom_torsion_site_symmetry_4
_geom_torsion_publ_flag
O2 Ta1 O1 C1 -22.4(3) . . . . ?
Cl2 Ta1 O1 C1 -96.6(14) . . . . ?
Cl4 Ta1 O1 C1 -116.5(3) . . . . ?
Cl1 Ta1 O1 C1 68.1(3) . . . . ?
Cl3 Ta1 O1 C1 154.6(3) . . . . ?
O1 Ta1 O2 C3 19.0(4) . . . . ?
Cl2 Ta1 O2 C3 -163.6(4) . . . . ?
Cl4 Ta1 O2 C3 101.9(4) . . . . ?
Cl1 Ta1 O2 C3 -68.2(4) . . . . ?
Cl3 Ta1 O2 C3 9.3(6) . . . . ?
Ta1 O1 C1 C4 173.1(2) . . . . ?
Ta1 O1 C1 C2 -6.8(5) . . . . ?
O1 C1 C2 C3 51.0(5) . . . . ?
C4 C1 C2 C3 -128.9(4) . . . . ?
Ta1 O2 C3 C6 131.2(4) . . . . ?
Ta1 O2 C3 C5 -108.1(4) . . . . ?
Ta1 O2 C3 C2 12.4(5) . . . . ?
C1 C2 C3 O2 -51.8(4) . . . . ?
C1 C2 C3 C6 -168.0(3) . . . . ?
C1 C2 C3 C5 65.9(4) . . . . ?
